data_2018906
loop_
_publ_author_name
'Goswami, Shailesh K.'
'Hanton, Lyall R.'
'McAdam, C. John'
'Moratti, Stephen C.'
'Simpson, Jim'

_publ_section_title
;
 Similarities and differences in the structures of
 5-bromo-6-hydroxy-7,8-dimethylchroman-2-one and
 6-hydroxy-7,8-dimethyl-5-nitrochroman-2-one
;
_journal_coeditor_code FA3310
_journal_issue 4
_journal_name_full 'Acta Crystallographica Section C'
_journal_page_first 407
_journal_page_last 411
_journal_paper_doi 10.1107/S0108270113005325
_journal_volume 69
_journal_year 2013
_chemical_formula_iupac 'C11 H11 N O5'
_chemical_formula_moiety 'C11 H11 N O5'
_chemical_formula_sum 'C11 H11 N O5'
_chemical_formula_weight 237.21
_chemical_name_systematic
;
6-Hydroxy-7,8-dimethyl-5-nitrochroman-2-one
;
_space_group_IT_number 2
_symmetry_cell_setting triclinic
_symmetry_space_group_name_Hall '-P 1'
_symmetry_space_group_name_H-M 'P -1'
_atom_sites_solution_hydrogens geom
_atom_sites_solution_primary direct
_atom_sites_solution_secondary difmap
_audit_creation_method SHELXL97
_cell_angle_alpha 97.657(12)
_cell_angle_beta 100.072(11)
_cell_angle_gamma 90.862(12)
_cell_formula_units_Z 2
_cell_length_a 5.0922(12)
_cell_length_b 7.3347(15)
_cell_length_c 13.942(3)
_cell_measurement_reflns_used 1620
_cell_measurement_temperature 93(2)
_cell_measurement_theta_max 27.38
_cell_measurement_theta_min 2.99
_cell_volume 507.74(19)
_computing_cell_refinement 'APEX2 and SAINT (Bruker, 2011)'
_computing_data_collection 'APEX2 (Bruker, 2011)'
_computing_data_reduction 'SAINT (Bruker, 2011)'
_computing_molecular_graphics 'Mercury (Macrae <i>et al.</i>, 2008)'
_computing_publication_material
;
SHELXL97 (Sheldrick, 2008), enCIFer (Allen <i>et al.</i>, 2004),
PLATON
(Spek, 2009) and publCIF (Westrip, 2010)
;
_computing_structure_refinement
;
SHELXL97 (Sheldrick, 2008) and TITAN2000 (Hunter & Simpson, 1999)
;
_computing_structure_solution
;
SHELXS97 (Sheldrick, 2008) and TITAN2000 (Hunter & Simpson, 1999)
;
_diffrn_ambient_temperature 93(2)
_diffrn_measured_fraction_theta_full 0.986
_diffrn_measured_fraction_theta_max 0.986
_diffrn_measurement_device_type 'Bruker APEXII CCD area-detector'
_diffrn_measurement_method \w
_diffrn_radiation_monochromator graphite
_diffrn_radiation_source 'fine-focus sealed tube'
_diffrn_radiation_type MoK\a
_diffrn_radiation_wavelength 0.71073
_diffrn_reflns_av_R_equivalents 0.2995
_diffrn_reflns_av_sigmaI/netI 0.1695
_diffrn_reflns_limit_h_max 6
_diffrn_reflns_limit_h_min -6
_diffrn_reflns_limit_k_max 8
_diffrn_reflns_limit_k_min -9
_diffrn_reflns_limit_l_max 18
_diffrn_reflns_limit_l_min -17
_diffrn_reflns_number 7686
_diffrn_reflns_theta_full 27.50
_diffrn_reflns_theta_max 27.50
_diffrn_reflns_theta_min 2.80
_diffrn_standards_number 0
_exptl_absorpt_coefficient_mu 0.124
_exptl_absorpt_correction_T_max 0.7456
_exptl_absorpt_correction_T_min 0.6488
_exptl_absorpt_correction_type multi-scan
_exptl_absorpt_process_details '(SADABS; Bruker, 2011)'
_exptl_crystal_colour yellow
_exptl_crystal_density_diffrn 1.552
_exptl_crystal_density_method 'not measured'
_exptl_crystal_description plate
_exptl_crystal_F_000 248
_exptl_crystal_size_max 0.43
_exptl_crystal_size_mid 0.17
_exptl_crystal_size_min 0.05
_refine_diff_density_max 0.551
_refine_diff_density_min -0.493
_refine_ls_extinction_method none
_refine_ls_goodness_of_fit_ref 0.961
_refine_ls_hydrogen_treatment mixed
_refine_ls_matrix_type full
_refine_ls_number_parameters 160
_refine_ls_number_reflns 2317
_refine_ls_number_restraints 0
_refine_ls_restrained_S_all 0.961
_refine_ls_R_factor_all 0.1133
_refine_ls_R_factor_gt 0.0755
_refine_ls_shift/su_max 0.000
_refine_ls_shift/su_mean 0.000
_refine_ls_structure_factor_coef Fsqd
_refine_ls_weighting_details 'calc w = 1/[\s^2^(Fo^2^)+(0.0872P)^2^] where P=(Fo^2^+2Fc^2^)/3'
_refine_ls_weighting_scheme calc
_refine_ls_wR_factor_gt 0.1748
_refine_ls_wR_factor_ref 0.2044
_reflns_number_gt 1367
_reflns_number_total 2317
_reflns_threshold_expression I>2\s(I)
_cod_data_source_file fa3310.cif
_cod_data_source_block II
_cod_original_cell_volume 507.75(19)
_cod_database_code 2018906
_cod_database_fobs_code 2018906

loop_
_symmetry_equiv_pos_as_xyz
'x, y, z'
'-x, -y, -z'

loop_
_atom_site_type_symbol
_atom_site_label
_atom_site_fract_x
_atom_site_fract_y
_atom_site_fract_z
_atom_site_U_iso_or_equiv
_atom_site_adp_type
_atom_site_calc_flag
_atom_site_refinement_flags
_atom_site_occupancy
_atom_site_symmetry_multiplicity
O O1 0.5980(3) 0.5812(2) 0.88673(12) 0.0211(5) Uani d . 1 1
O O2 0.7046(3) 0.7507(3) 1.03108(14) 0.0278(5) Uani d . 1 1
C C2 0.5337(5) 0.7046(4) 0.96087(19) 0.0211(6) Uani d . 1 1
C C3 0.2542(5) 0.7678(4) 0.9441(2) 0.0241(6) Uani d . 1 1
H H3A 0.2431 0.8830 0.9890 0.029 Uiso calc R 1 1
H H3B 0.1338 0.6736 0.9602 0.029 Uiso calc R 1 1
C C4 0.1604(5) 0.8018(4) 0.83830(19) 0.0218(6) Uani d . 1 1
H H4A -0.0314 0.8295 0.8281 0.026 Uiso calc R 1 1
H H4B 0.2619 0.9085 0.8245 0.026 Uiso calc R 1 1
C C5 0.0373(5) 0.5664(3) 0.68000(19) 0.0192(6) Uani d . 1 1
N N5 -0.1732(4) 0.6805(3) 0.63995(16) 0.0209(5) Uani d . 1 1
O O51 -0.3682(3) 0.6060(3) 0.58054(14) 0.0251(5) Uani d . 1 1
O O52 -0.1494(4) 0.8473(3) 0.66469(14) 0.0307(5) Uani d . 1 1
C C6 0.0720(5) 0.3954(3) 0.62688(18) 0.0180(6) Uani d . 1 1
O O6 -0.0884(3) 0.3227(3) 0.54185(13) 0.0222(5) Uani d . 1 1
H H6O -0.223(6) 0.393(4) 0.541(2) 0.033 Uiso d . 1 1
C C7 0.2890(5) 0.2897(3) 0.66103(19) 0.0178(6) Uani d . 1 1
C C71 0.3268(5) 0.1090(4) 0.6017(2) 0.0240(6) Uani d . 1 1
H H71A 0.3359 0.0113 0.6436 0.036 Uiso calc R 1 1
H H71B 0.4930 0.1157 0.5757 0.036 Uiso calc R 1 1
H H71C 0.1762 0.0820 0.5469 0.036 Uiso calc R 1 1
C C8 0.4606(5) 0.3538(3) 0.74836(18) 0.0178(6) Uani d . 1 1
C C81 0.6915(5) 0.2437(4) 0.7883(2) 0.0219(6) Uani d . 1 1
H H81A 0.7798 0.1912 0.7344 0.033 Uiso calc R 1 1
H H81B 0.6259 0.1441 0.8193 0.033 Uiso calc R 1 1
H H81C 0.8193 0.3240 0.8371 0.033 Uiso calc R 1 1
C C9 0.4106(5) 0.5231(3) 0.80064(19) 0.0176(6) Uani d . 1 1
C C10 0.2038(5) 0.6325(3) 0.77009(19) 0.0190(6) Uani d . 1 1

loop_
_atom_site_aniso_label
_atom_site_aniso_U_11
_atom_site_aniso_U_22
_atom_site_aniso_U_33
_atom_site_aniso_U_12
_atom_site_aniso_U_13
_atom_site_aniso_U_23
O1 0.0141(9) 0.0273(10) 0.0217(11) 0.0010(7) 0.0036(7) 0.0019(8)
O2 0.0191(9) 0.0378(12) 0.0254(11) -0.0019(8) 0.0033(8) 0.0016(9)
C2 0.0203(12) 0.0248(14) 0.0205(15) -0.0032(10) 0.0085(11) 0.0053(12)
C3 0.0206(13) 0.0299(15) 0.0240(15) 0.0025(11) 0.0097(11) 0.0044(12)
C4 0.0187(12) 0.0240(14) 0.0236(15) 0.0025(10) 0.0043(11) 0.0051(12)
C5 0.0146(12) 0.0216(14) 0.0236(15) 0.0020(10) 0.0073(10) 0.0063(12)
N5 0.0203(11) 0.0237(12) 0.0211(12) 0.0041(9) 0.0085(9) 0.0048(10)
O51 0.0149(9) 0.0313(11) 0.0278(11) 0.0003(7) 0.0004(7) 0.0037(9)
O52 0.0343(11) 0.0246(11) 0.0316(12) 0.0079(8) 0.0012(9) 0.0036(9)
C6 0.0171(12) 0.0215(14) 0.0163(13) -0.0025(10) 0.0050(10) 0.0041(11)
O6 0.0167(9) 0.0254(11) 0.0236(11) 0.0026(7) 0.0018(8) 0.0027(8)
C7 0.0174(12) 0.0187(13) 0.0200(14) 0.0010(10) 0.0086(10) 0.0052(11)
C71 0.0237(13) 0.0234(15) 0.0248(15) 0.0031(11) 0.0035(11) 0.0038(12)
C8 0.0141(11) 0.0221(14) 0.0199(14) 0.0007(9) 0.0076(10) 0.0067(11)
C81 0.0179(12) 0.0240(14) 0.0251(15) 0.0044(10) 0.0065(11) 0.0042(12)
C9 0.0157(11) 0.0211(14) 0.0175(13) -0.0009(10) 0.0057(10) 0.0047(11)
C10 0.0161(12) 0.0203(14) 0.0231(15) -0.0019(10) 0.0091(10) 0.0051(11)

loop_
_atom_type_symbol
_atom_type_description
_atom_type_scat_dispersion_real
_atom_type_scat_dispersion_imag
_atom_type_scat_source
C C 0.0033 0.0016 'International Tables Vol C Tables 4.2.6.8 and 6.1.1.4'
H H 0.0000 0.0000 'International Tables Vol C Tables 4.2.6.8 and 6.1.1.4'
N N 0.0061 0.0033 'International Tables Vol C Tables 4.2.6.8 and 6.1.1.4'
O O 0.0106 0.0060 'International Tables Vol C Tables 4.2.6.8 and 6.1.1.4'

loop_
_geom_angle_atom_site_label_1
_geom_angle_atom_site_label_2
_geom_angle_atom_site_label_3
_geom_angle_site_symmetry_3
_geom_angle
C2 O1 C9 . 121.11(19)
O2 C2 O1 . 117.5(2)
O2 C2 C3 . 127.2(2)
O1 C2 C3 . 115.3(2)
C2 C3 C4 . 112.2(2)
C2 C3 H3A . 109.2
C4 C3 H3A . 109.2
C2 C3 H3B . 109.2
C4 C3 H3B . 109.2
H3A C3 H3B . 107.9
C10 C4 C3 . 108.9(2)
C10 C4 H4A . 109.9
C3 C4 H4A . 109.9
C10 C4 H4B . 109.9
C3 C4 H4B . 109.9
H4A C4 H4B . 108.3
C6 C5 C10 . 122.0(2)
C6 C5 N5 . 118.9(2)
C10 C5 N5 . 119.1(2)
O52 N5 O51 . 122.5(2)
O52 N5 C5 . 118.6(2)
O51 N5 C5 . 118.9(2)
N5 O51 O51 2_466 157.66(18)
O6 C6 C5 . 124.3(2)
O6 C6 C7 . 116.3(2)
C5 C6 C7 . 119.4(2)
C6 O6 H6O . 101(2)
C8 C7 C6 . 119.7(2)
C8 C7 C71 . 121.7(2)
C6 C7 C71 . 118.6(2)
C7 C71 H71A . 109.5
C7 C71 H71B . 109.5
H71A C71 H71B . 109.5
C7 C71 H71C . 109.5
H71A C71 H71C . 109.5
H71B C71 H71C . 109.5
C7 C8 C9 . 118.5(2)
C7 C8 C81 . 121.4(2)
C9 C8 C81 . 120.1(2)
C8 C81 H81A . 109.5
C8 C81 H81B . 109.5
H81A C81 H81B . 109.5
C8 C81 H81C . 109.5
H81A C81 H81C . 109.5
H81B C81 H81C . 109.5
C10 C9 C8 . 124.2(2)
C10 C9 O1 . 120.7(2)
C8 C9 O1 . 115.0(2)
C9 C10 C5 . 116.1(2)
C9 C10 C4 . 118.1(2)
C5 C10 C4 . 125.6(2)

loop_
_geom_bond_atom_site_label_1
_geom_bond_atom_site_label_2
_geom_bond_site_symmetry_2
_geom_bond_distance
O1 C2 . 1.369(3)
O1 C9 . 1.409(3)
O2 C2 . 1.198(3)
C2 C3 . 1.492(4)
C3 C4 . 1.524(4)
C3 H3A . 0.9900
C3 H3B . 0.9900
C4 C10 . 1.504(4)
C4 H4A . 0.9900
C4 H4B . 0.9900
C5 C6 . 1.399(4)
C5 C10 . 1.409(4)
C5 N5 . 1.450(3)
N5 O52 . 1.225(3)
N5 O51 . 1.243(3)
O51 O51 2_466 2.686(4)
C6 O6 . 1.355(3)
C6 C7 . 1.410(3)
O6 H6O . 0.86(3)
C7 C8 . 1.389(3)
C7 C71 . 1.500(4)
C71 H71A . 0.9800
C71 H71B . 0.9800
C71 H71C . 0.9800
C8 C9 . 1.404(4)
C8 C81 . 1.505(3)
C81 H81A . 0.9800
C81 H81B . 0.9800
C81 H81C . 0.9800
C9 C10 . 1.376(3)

loop_
_geom_hbond_atom_site_label_D
_geom_hbond_atom_site_label_H
_geom_hbond_atom_site_label_A
_geom_hbond_site_symmetry_A
_geom_hbond_distance_DH
_geom_hbond_distance_HA
_geom_hbond_distance_DA
_geom_hbond_angle_DHA
O6 H6O O51 . 0.86(3) 1.80(3) 2.588(3) 151(3)
O6 H6O O51 2_466 0.86(3) 2.45(3) 3.078(3) 130(3)
C3 H3B O2 1_455 0.99 2.59 3.245(3) 123.5
C81 H81A O52 1_645 0.98 2.63 3.362(3) 131.3
